data_1552866
loop_
_publ_author_name
'Schwarz, Christopher'
'Handelmann, Jens'
'Baier, Daniel M.'
'Ouissa, Alina'
'Gessner, Viktoria H.'

_publ_section_title
;
 Mono- and Diylide-substituted Phosphines (YPhos): Impact of the Ligand
 Properties on the Catalytic Activity in Gold(I)-Catalysed Hydroaminations
;
_journal_name_full 'Catalysis Science &amp; Technology'
_journal_paper_doi 10.1039/C9CY01861A
_journal_year 2019
_chemical_formula_moiety 'C46 H41 Au Cl N2 P3'
_chemical_formula_sum 'C46 H41 Au Cl N2 P3'
_chemical_formula_weight 947.13
_space_group_crystal_system monoclinic
_space_group_IT_number 14
_space_group_name_Hall '-P 2yn'
_space_group_name_H-M_alt 'P 1 21/n 1'
_atom_sites_solution_hydrogens geom
_audit_creation_method SHELXL-2018/3
_audit_update_record
;
2019-07-26 deposited with the CCDC.	2019-10-14 downloaded from the CCDC.
;
_cell_angle_alpha 90
_cell_angle_beta 93.431(4)
_cell_angle_gamma 90
_cell_formula_units_Z 4
_cell_length_a 17.5516(7)
_cell_length_b 12.9246(2)
_cell_length_c 17.7238(7)
_cell_measurement_reflns_used 8192
_cell_measurement_temperature 100(2)
_cell_measurement_theta_max 74.6050
_cell_measurement_theta_min 4.2120
_cell_volume 4013.4(2)
_computing_cell_refinement 'CrysAlisPro 1.171.38.46 (Rigaku OD, 2015)'
_computing_data_collection 'CrysAlisPro 1.171.38.46 (Rigaku OD, 2015)'
_computing_data_reduction 'CrysAlisPro 1.171.38.46 (Rigaku OD, 2015)'
_computing_molecular_graphics 'SHELXLE-2018 (Sheldrick, 2018)'
_computing_structure_refinement 'SHELXL-2018/3 (Sheldrick, 2018)'
_computing_structure_solution 'SHELXL-2014/5 (Sheldrick, 2014)'
_diffrn_ambient_temperature 100(2)
_diffrn_detector_area_resol_mean 10.4409
_diffrn_measured_fraction_theta_full 1.000
_diffrn_measured_fraction_theta_max 0.990
_diffrn_measurement_device_type 'SuperNova, Single source at offset, Atlas'
_diffrn_measurement_method '\w scans'
_diffrn_radiation_type CuK\a
_diffrn_radiation_wavelength 1.54184
_diffrn_reflns_av_R_equivalents 0.0287
_diffrn_reflns_av_unetI/netI 0.0364
_diffrn_reflns_Laue_measured_fraction_full 1.000
_diffrn_reflns_Laue_measured_fraction_max 0.990
_diffrn_reflns_limit_h_max 20
_diffrn_reflns_limit_h_min -21
_diffrn_reflns_limit_k_max 15
_diffrn_reflns_limit_k_min -13
_diffrn_reflns_limit_l_max 21
_diffrn_reflns_limit_l_min -21
_diffrn_reflns_number 16094
_diffrn_reflns_point_group_measured_fraction_full 1.000
_diffrn_reflns_point_group_measured_fraction_max 0.990
_diffrn_reflns_theta_full 67.684
_diffrn_reflns_theta_max 71.999
_diffrn_reflns_theta_min 3.442
_diffrn_source 'micro-focus sealed X-ray tube'
_exptl_absorpt_coefficient_mu 8.899
_exptl_absorpt_correction_T_max 1.000
_exptl_absorpt_correction_T_min 0.784
_exptl_absorpt_correction_type gaussian
_exptl_absorpt_process_details
;
CrysAlisPro 1.171.38.46 (Rigaku Oxford Diffraction, 2015)
Numerical absorption correction based on gaussian integration over
			a multifaceted crystal model
Empirical absorption correction using spherical harmonics,
 implemented in SCALE3 ABSPACK scaling algorithm.
;
_exptl_crystal_colour colourless
_exptl_crystal_density_diffrn 1.567
_exptl_crystal_description block
_exptl_crystal_F_000 1888
_exptl_crystal_size_max 0.277
_exptl_crystal_size_mid 0.084
_exptl_crystal_size_min 0.031
_refine_diff_density_max 1.368
_refine_diff_density_min -1.007
_refine_diff_density_rms 0.105
_refine_ls_extinction_method none
_refine_ls_goodness_of_fit_ref 1.034
_refine_ls_hydrogen_treatment constr
_refine_ls_matrix_type full
_refine_ls_number_parameters 478
_refine_ls_number_reflns 7808
_refine_ls_number_restraints 0
_refine_ls_restrained_S_all 1.034
_refine_ls_R_factor_all 0.0347
_refine_ls_R_factor_gt 0.0294
_refine_ls_shift/su_max 0.004
_refine_ls_shift/su_mean 0.000
_refine_ls_structure_factor_coef Fsqd
_refine_ls_weighting_details 'w=1/[\s^2^(Fo^2^)+(0.0439P)^2^+2.8767P] where P=(Fo^2^+2Fc^2^)/3'
_refine_ls_weighting_scheme calc
_refine_ls_wR_factor_gt 0.0740
_refine_ls_wR_factor_ref 0.0784
_reflns_Friedel_coverage 0.000
_reflns_number_gt 6946
_reflns_number_total 7808
_reflns_threshold_expression 'I > 2\s(I)'
_cod_data_source_file c9cy01861a2.cif
_cod_data_source_block CS014
_cod_original_sg_symbol_H-M 'P 21/n'
_cod_database_code 1552866
_shelx_shelxl_version_number 2018/3
_shelx_space_group_comment
;
The symmetry employed for this shelxl refinement is uniquely defined
by the following loop, which should always be used as a source of
symmetry information in preference to the above space-group names.
They are only intended as comments.
;

loop_
_space_group_symop_operation_xyz
'x, y, z'
'-x+1/2, y+1/2, -z+1/2'
'-x, -y, -z'
'x-1/2, -y-1/2, z-1/2'

loop_
_atom_site_label
_atom_site_type_symbol
_atom_site_fract_x
_atom_site_fract_y
_atom_site_fract_z
_atom_site_U_iso_or_equiv
_atom_site_adp_type
_atom_site_occupancy
_atom_site_site_symmetry_order
_atom_site_calc_flag
_atom_site_refinement_flags_posn
_atom_site_refinement_flags_adp
Au1 Au 0.62143(2) 0.68383(2) 0.74099(2) 0.01956(6) Uani 1 1 d . .
Cl1 Cl 0.75215(5) 0.69085(7) 0.74611(6) 0.03253(19) Uani 1 1 d . .
P1 P 0.49398(4) 0.68930(6) 0.73748(4) 0.01643(15) Uani 1 1 d . .
P2 P 0.50248(4) 0.45654(6) 0.71091(4) 0.01790(15) Uani 1 1 d . .
P3 P 0.48909(4) 0.81256(6) 0.88896(4) 0.01756(15) Uani 1 1 d . .
N1 N 0.30782(17) 0.5670(2) 0.66830(17) 0.0270(6) Uani 1 1 d . .
N2 N 0.35841(17) 0.5873(2) 0.87472(16) 0.0263(6) Uani 1 1 d . .
C1 C 0.45176(18) 0.5715(2) 0.70543(17) 0.0198(6) Uani 1 1 d . .
C2 C 0.37220(18) 0.5684(2) 0.68592(17) 0.0201(6) Uani 1 1 d . .
C3 C 0.43270(19) 0.3534(2) 0.69525(18) 0.0216(6) Uani 1 1 d . .
C4 C 0.3724(2) 0.3418(3) 0.7430(2) 0.0268(7) Uani 1 1 d . .
H4 H 0.368934 0.386027 0.785463 0.032 Uiso 1 1 calc R U
C5 C 0.3180(2) 0.2660(3) 0.7281(2) 0.0301(7) Uani 1 1 d . .
H5 H 0.278104 0.257336 0.761494 0.036 Uiso 1 1 calc R U
C6 C 0.3205(2) 0.2022(3) 0.6653(2) 0.0286(7) Uani 1 1 d . .
H6 H 0.282479 0.150892 0.655439 0.034 Uiso 1 1 calc R U
C7 C 0.3793(2) 0.2145(3) 0.6172(2) 0.0290(7) Uani 1 1 d . .
H7 H 0.381416 0.171188 0.574020 0.035 Uiso 1 1 calc R U
C8 C 0.4355(2) 0.2898(3) 0.63146(19) 0.0242(6) Uani 1 1 d . .
H8 H 0.475418 0.297823 0.598038 0.029 Uiso 1 1 calc R U
C9 C 0.55773(19) 0.4390(2) 0.80013(18) 0.0218(6) Uani 1 1 d . .
C10 C 0.5197(2) 0.4259(3) 0.86673(19) 0.0241(6) Uani 1 1 d . .
H10 H 0.465529 0.426786 0.865251 0.029 Uiso 1 1 calc R U
C11 C 0.5617(2) 0.4115(3) 0.93523(19) 0.0273(7) Uani 1 1 d . .
H11 H 0.535914 0.402911 0.980428 0.033 Uiso 1 1 calc R U
C12 C 0.6412(2) 0.4095(3) 0.93795(19) 0.0262(7) Uani 1 1 d . .
H12 H 0.669494 0.397431 0.984501 0.031 Uiso 1 1 calc R U
C13 C 0.6789(2) 0.4254(3) 0.8722(2) 0.0294(7) Uani 1 1 d . .
H13 H 0.733052 0.425350 0.873818 0.035 Uiso 1 1 calc R U
C14 C 0.6369(2) 0.4414(3) 0.80354(19) 0.0256(7) Uani 1 1 d . .
H14 H 0.662806 0.453945 0.758900 0.031 Uiso 1 1 calc R U
C15 C 0.56931(17) 0.4393(2) 0.63796(17) 0.0201(6) Uani 1 1 d . .
C16 C 0.61974(19) 0.3562(3) 0.64024(19) 0.0242(6) Uani 1 1 d . .
H16 H 0.621813 0.310374 0.682218 0.029 Uiso 1 1 calc R U
C17 C 0.6669(2) 0.3401(3) 0.5816(2) 0.0272(7) Uani 1 1 d . .
H17 H 0.702078 0.284171 0.583736 0.033 Uiso 1 1 calc R U
C18 C 0.66266(19) 0.4059(3) 0.51942(19) 0.0269(7) Uani 1 1 d . .
H18 H 0.694370 0.394197 0.478655 0.032 Uiso 1 1 calc R U
C19 C 0.61200(19) 0.4888(3) 0.51688(18) 0.0248(7) Uani 1 1 d . .
H19 H 0.609072 0.533633 0.474324 0.030 Uiso 1 1 calc R U
C20 C 0.56573(18) 0.5061(3) 0.57647(18) 0.0221(6) Uani 1 1 d . .
H20 H 0.531783 0.563423 0.575194 0.027 Uiso 1 1 calc R U
C21 C 0.45643(18) 0.7158(2) 0.82750(17) 0.0189(6) Uani 1 1 d . .
C22 C 0.40253(18) 0.6463(2) 0.85453(17) 0.0197(6) Uani 1 1 d . .
C23 C 0.41202(19) 0.8445(2) 0.94799(18) 0.0211(6) Uani 1 1 d . .
C24 C 0.42192(19) 0.8405(2) 1.02692(19) 0.0218(6) Uani 1 1 d . .
H24 H 0.470858 0.826823 1.050622 0.026 Uiso 1 1 calc R U
C25 C 0.3598(2) 0.8567(3) 1.0702(2) 0.0276(7) Uani 1 1 d . .
H25 H 0.366135 0.852833 1.123737 0.033 Uiso 1 1 calc R U
C26 C 0.2889(2) 0.8784(3) 1.0360(2) 0.0278(7) Uani 1 1 d . .
H26 H 0.246794 0.889994 1.066257 0.033 Uiso 1 1 calc R U
C27 C 0.2786(2) 0.8835(3) 0.9577(2) 0.0278(7) Uani 1 1 d . .
H27 H 0.229812 0.899379 0.934492 0.033 Uiso 1 1 calc R U
C28 C 0.33988(19) 0.8652(3) 0.91371(19) 0.0239(6) Uani 1 1 d . .
H28 H 0.332820 0.866791 0.860160 0.029 Uiso 1 1 calc R U
C29 C 0.57054(18) 0.7817(3) 0.95219(17) 0.0194(6) Uani 1 1 d . .
C30 C 0.5958(2) 0.6805(2) 0.95929(19) 0.0220(6) Uani 1 1 d . .
H30 H 0.574235 0.628135 0.927011 0.026 Uiso 1 1 calc R U
C31 C 0.6534(2) 0.6559(3) 1.0143(2) 0.0278(7) Uani 1 1 d . .
H31 H 0.671062 0.586616 1.019552 0.033 Uiso 1 1 calc R U
C32 C 0.68466(19) 0.7331(3) 1.06124(19) 0.0266(7) Uani 1 1 d . .
H32 H 0.723008 0.715914 1.099281 0.032 Uiso 1 1 calc R U
C33 C 0.66065(19) 0.8342(3) 1.05320(19) 0.0239(7) Uani 1 1 d . .
H33 H 0.682981 0.886320 1.085170 0.029 Uiso 1 1 calc R U
C34 C 0.60393(19) 0.8600(3) 0.99853(19) 0.0227(6) Uani 1 1 d . .
H34 H 0.587791 0.929844 0.992422 0.027 Uiso 1 1 calc R U
C35 C 0.51904(19) 0.9231(2) 0.83615(18) 0.0219(6) Uani 1 1 d . .
C36 C 0.4687(2) 1.0041(3) 0.8157(2) 0.0271(7) Uani 1 1 d . .
H36 H 0.419501 1.006562 0.835156 0.033 Uiso 1 1 calc R U
C37 C 0.4912(2) 1.0799(3) 0.7671(2) 0.0337(8) Uani 1 1 d . .
H37 H 0.457403 1.135149 0.753595 0.040 Uiso 1 1 calc R U
C38 C 0.5624(2) 1.0762(3) 0.7379(2) 0.0362(9) Uani 1 1 d . .
H38 H 0.576483 1.127591 0.703048 0.043 Uiso 1 1 calc R U
C39 C 0.6139(2) 0.9973(3) 0.7593(2) 0.0320(8) Uani 1 1 d . .
H39 H 0.662900 0.994998 0.739340 0.038 Uiso 1 1 calc R U
C40 C 0.5926(2) 0.9227(3) 0.81001(19) 0.0255(7) Uani 1 1 d . .
H40 H 0.628137 0.871126 0.827084 0.031 Uiso 1 1 calc R U
C41 C 0.46191(18) 0.7957(2) 0.67261(18) 0.0202(6) Uani 1 1 d . .
H41 H 0.491325 0.858440 0.690054 0.024 Uiso 1 1 calc R U
C42 C 0.37742(19) 0.8250(3) 0.6739(2) 0.0231(6) Uani 1 1 d . .
H42A H 0.345445 0.766763 0.654324 0.028 Uiso 1 1 calc R U
H42B H 0.364523 0.838794 0.726632 0.028 Uiso 1 1 calc R U
C43 C 0.3606(2) 0.9212(3) 0.6256(2) 0.0277(7) Uani 1 1 d . .
H43A H 0.305444 0.937411 0.625392 0.033 Uiso 1 1 calc R U
H43B H 0.389174 0.980789 0.648093 0.033 Uiso 1 1 calc R U
C44 C 0.3829(2) 0.9052(3) 0.5447(2) 0.0330(8) Uani 1 1 d . .
H44A H 0.374929 0.970468 0.516031 0.040 Uiso 1 1 calc R U
H44B H 0.349723 0.851576 0.520099 0.040 Uiso 1 1 calc R U
C45 C 0.4661(2) 0.8722(3) 0.5425(2) 0.0332(8) Uani 1 1 d . .
H45A H 0.499456 0.929715 0.561043 0.040 Uiso 1 1 calc R U
H45B H 0.477693 0.857330 0.489655 0.040 Uiso 1 1 calc R U
C46 C 0.4833(2) 0.7757(3) 0.59136(19) 0.0264(7) Uani 1 1 d . .
H46A H 0.453743 0.716080 0.570133 0.032 Uiso 1 1 calc R U
H46B H 0.538233 0.758539 0.591031 0.032 Uiso 1 1 calc R U

loop_
_atom_site_aniso_label
_atom_site_aniso_U_11
_atom_site_aniso_U_22
_atom_site_aniso_U_33
_atom_site_aniso_U_23
_atom_site_aniso_U_13
_atom_site_aniso_U_12
Au1 0.01817(8) 0.01895(8) 0.02162(8) -0.00177(4) 0.00167(5) 0.00057(4)
Cl1 0.0171(3) 0.0340(4) 0.0466(5) -0.0072(3) 0.0032(3) -0.0004(3)
P1 0.0171(3) 0.0160(4) 0.0162(3) -0.0005(3) 0.0002(3) 0.0003(3)
P2 0.0212(3) 0.0158(3) 0.0167(3) 0.0003(3) 0.0011(3) -0.0004(3)
P3 0.0195(4) 0.0162(4) 0.0167(3) -0.0011(3) -0.0011(3) 0.0008(3)
N1 0.0259(14) 0.0250(14) 0.0292(14) -0.0014(11) -0.0060(11) 0.0013(11)
N2 0.0310(14) 0.0241(14) 0.0238(13) 0.0009(11) 0.0025(11) -0.0035(12)
C1 0.0225(14) 0.0171(14) 0.0199(14) -0.0014(11) 0.0007(11) 0.0020(11)
C2 0.0265(16) 0.0157(14) 0.0181(14) 0.0018(11) 0.0003(12) -0.0028(12)
C3 0.0272(15) 0.0158(14) 0.0213(15) 0.0024(12) -0.0024(12) 0.0015(12)
C4 0.0277(17) 0.0278(17) 0.0251(16) -0.0002(14) 0.0031(13) 0.0003(14)
C5 0.0251(16) 0.0317(19) 0.0334(18) 0.0043(15) 0.0017(14) -0.0019(14)
C6 0.0251(16) 0.0207(16) 0.039(2) 0.0033(14) -0.0052(14) -0.0026(13)
C7 0.0320(18) 0.0234(16) 0.0310(18) -0.0056(14) -0.0034(14) 0.0003(14)
C8 0.0273(16) 0.0195(15) 0.0259(16) 0.0010(13) 0.0012(13) 0.0015(13)
C9 0.0274(15) 0.0177(14) 0.0198(14) -0.0003(12) -0.0012(12) 0.0035(12)
C10 0.0279(16) 0.0203(16) 0.0242(16) 0.0014(12) 0.0016(13) 0.0023(13)
C11 0.0399(19) 0.0208(16) 0.0212(15) 0.0025(12) 0.0022(14) 0.0002(14)
C12 0.0346(18) 0.0213(16) 0.0218(15) 0.0005(12) -0.0043(13) 0.0014(13)
C13 0.0254(16) 0.0345(19) 0.0277(17) -0.0024(14) -0.0035(13) 0.0029(14)
C14 0.0272(16) 0.0290(17) 0.0206(15) -0.0011(13) 0.0020(12) -0.0006(14)
C15 0.0205(14) 0.0195(15) 0.0204(14) -0.0029(12) 0.0023(11) -0.0026(12)
C16 0.0256(15) 0.0225(16) 0.0243(16) 0.0008(13) 0.0004(13) -0.0004(13)
C17 0.0285(17) 0.0262(17) 0.0267(17) -0.0041(14) 0.0010(13) 0.0031(14)
C18 0.0238(15) 0.0334(18) 0.0239(16) -0.0041(14) 0.0050(13) -0.0010(14)
C19 0.0244(15) 0.0298(17) 0.0202(15) 0.0046(13) 0.0013(12) -0.0017(13)
C20 0.0209(14) 0.0217(15) 0.0236(15) -0.0016(12) -0.0002(12) -0.0014(12)
C21 0.0227(14) 0.0188(14) 0.0152(13) -0.0030(11) -0.0006(11) -0.0022(12)
C22 0.0247(15) 0.0191(15) 0.0153(13) -0.0022(11) 0.0006(11) 0.0026(13)
C23 0.0251(15) 0.0162(14) 0.0223(15) -0.0052(12) 0.0026(12) 0.0006(12)
C24 0.0253(15) 0.0169(14) 0.0231(15) 0.0002(12) -0.0004(12) -0.0012(12)
C25 0.0355(18) 0.0250(17) 0.0224(16) -0.0028(13) 0.0030(14) 0.0003(14)
C26 0.0280(16) 0.0246(17) 0.0315(18) -0.0027(14) 0.0071(14) 0.0015(13)
C27 0.0239(15) 0.0273(17) 0.0318(18) -0.0038(14) -0.0012(13) 0.0053(13)
C28 0.0273(16) 0.0236(16) 0.0205(15) -0.0040(12) -0.0006(12) 0.0029(13)
C29 0.0198(14) 0.0198(15) 0.0184(14) 0.0002(12) 0.0000(11) -0.0019(12)
C30 0.0238(16) 0.0210(16) 0.0210(15) -0.0014(11) 0.0001(12) -0.0009(12)
C31 0.0276(17) 0.0252(17) 0.0300(17) 0.0001(14) -0.0048(14) 0.0036(14)
C32 0.0214(15) 0.0344(19) 0.0234(15) 0.0027(14) -0.0034(12) 0.0009(14)
C33 0.0217(15) 0.0271(17) 0.0226(15) -0.0041(13) -0.0004(12) -0.0028(13)
C34 0.0230(15) 0.0209(16) 0.0238(15) -0.0018(12) -0.0016(12) -0.0013(12)
C35 0.0302(16) 0.0141(14) 0.0207(14) -0.0030(11) -0.0040(12) -0.0023(12)
C36 0.0289(17) 0.0229(17) 0.0284(17) -0.0010(13) -0.0074(13) -0.0002(13)
C37 0.0388(19) 0.0202(17) 0.040(2) 0.0063(14) -0.0115(16) 0.0012(14)
C38 0.047(2) 0.0261(19) 0.0347(19) 0.0093(15) -0.0072(16) -0.0140(16)
C39 0.0342(18) 0.0304(19) 0.0312(18) 0.0052(15) -0.0009(14) -0.0121(15)
C40 0.0285(16) 0.0217(16) 0.0256(16) -0.0007(13) -0.0037(13) -0.0039(13)
C41 0.0214(15) 0.0166(14) 0.0223(15) 0.0013(11) -0.0019(12) -0.0017(11)
C42 0.0231(16) 0.0197(15) 0.0264(16) 0.0023(12) 0.0000(13) 0.0006(12)
C43 0.0293(16) 0.0214(16) 0.0313(17) 0.0012(13) -0.0063(13) 0.0041(13)
C44 0.046(2) 0.0257(18) 0.0265(17) 0.0045(14) -0.0074(15) 0.0009(16)
C45 0.046(2) 0.0271(18) 0.0261(17) 0.0056(14) 0.0027(16) 0.0017(16)
C46 0.0345(17) 0.0214(16) 0.0232(16) 0.0015(13) 0.0016(13) 0.0017(14)

loop_
_atom_type_symbol
_atom_type_description
_atom_type_scat_dispersion_real
_atom_type_scat_dispersion_imag
_atom_type_scat_source
C C 0.0181 0.0091 'International Tables Vol C Tables 4.2.6.8 and 6.1.1.4'
H H 0.0000 0.0000 'International Tables Vol C Tables 4.2.6.8 and 6.1.1.4'
Au Au -4.4197 7.2980 'International Tables Vol C Tables 4.2.6.8 and 6.1.1.4'
Cl Cl 0.3639 0.7018 'International Tables Vol C Tables 4.2.6.8 and 6.1.1.4'
N N 0.0311 0.0180 'International Tables Vol C Tables 4.2.6.8 and 6.1.1.4'
P P 0.2955 0.4335 'International Tables Vol C Tables 4.2.6.8 and 6.1.1.4'

loop_
_geom_angle_atom_site_label_1
_geom_angle_atom_site_label_2
_geom_angle_atom_site_label_3
_geom_angle
P1 Au1 Cl1 175.87(3)
C1 P1 C21 106.28(15)
C1 P1 C41 109.42(15)
C21 P1 C41 107.14(15)
C1 P1 Au1 112.35(11)
C21 P1 Au1 113.66(11)
C41 P1 Au1 107.83(10)
C1 P2 C15 114.74(15)
C1 P2 C9 113.66(15)
C15 P2 C9 105.72(15)
C1 P2 C3 106.31(15)
C15 P2 C3 105.04(15)
C9 P2 C3 111.10(15)
C21 P3 C35 109.95(15)
C21 P3 C23 107.33(15)
C35 P3 C23 111.78(15)
C21 P3 C29 116.76(15)
C35 P3 C29 104.61(15)
C23 P3 C29 106.44(15)
C2 C1 P2 119.0(2)
C2 C1 P1 119.3(2)
P2 C1 P1 121.03(18)
N1 C2 C1 178.3(3)
C8 C3 C4 119.2(3)
C8 C3 P2 119.8(3)
C4 C3 P2 120.8(3)
C5 C4 C3 119.9(3)
C4 C5 C6 121.3(3)
C7 C6 C5 119.1(3)
C6 C7 C8 120.7(3)
C7 C8 C3 119.8(3)
C14 C9 C10 119.5(3)
C14 C9 P2 121.0(2)
C10 C9 P2 119.5(3)
C11 C10 C9 119.7(3)
C12 C11 C10 120.6(3)
C13 C12 C11 119.6(3)
C12 C13 C14 120.0(3)
C9 C14 C13 120.5(3)
C20 C15 C16 120.1(3)
C20 C15 P2 118.9(2)
C16 C15 P2 120.9(3)
C17 C16 C15 120.2(3)
C16 C17 C18 119.9(3)
C17 C18 C19 120.0(3)
C20 C19 C18 120.1(3)
C19 C20 C15 119.7(3)
C22 C21 P3 116.7(2)
C22 C21 P1 118.0(2)
P3 C21 P1 124.83(19)
N2 C22 C21 177.9(3)
C28 C23 C24 119.8(3)
C28 C23 P3 118.8(2)
C24 C23 P3 121.2(3)
C25 C24 C23 119.5(3)
C26 C25 C24 120.4(3)
C25 C26 C27 120.5(3)
C28 C27 C26 119.7(3)
C27 C28 C23 120.1(3)
C30 C29 C34 120.4(3)
C30 C29 P3 120.1(2)
C34 C29 P3 119.3(3)
C29 C30 C31 119.5(3)
C32 C31 C30 119.8(3)
C33 C32 C31 120.7(3)
C32 C33 C34 120.2(3)
C33 C34 C29 119.3(3)
C40 C35 C36 119.8(3)
C40 C35 P3 118.2(3)
C36 C35 P3 121.8(3)
C37 C36 C35 119.5(3)
C36 C37 C38 120.6(4)
C37 C38 C39 120.5(3)
C40 C39 C38 119.2(4)
C39 C40 C35 120.2(3)
C46 C41 C42 110.4(3)
C46 C41 P1 112.0(2)
C42 C41 P1 115.5(2)
C43 C42 C41 110.3(3)
C44 C43 C42 111.5(3)
C43 C44 C45 111.2(3)
C44 C45 C46 111.7(3)
C41 C46 C45 109.9(3)

loop_
_geom_bond_atom_site_label_1
_geom_bond_atom_site_label_2
_geom_bond_distance
Au1 P1 2.2353(8)
Au1 Cl1 2.2925(8)
P1 C1 1.772(3)
P1 C21 1.795(3)
P1 C41 1.858(3)
P2 C1 1.731(3)
P2 C15 1.811(3)
P2 C9 1.819(3)
P2 C3 1.820(3)
P3 C21 1.733(3)
P3 C35 1.804(3)
P3 C23 1.807(3)
P3 C29 1.807(3)
N1 C2 1.154(5)
N2 C22 1.159(5)
C1 C2 1.419(4)
C3 C8 1.401(5)
C3 C4 1.402(5)
C4 C5 1.383(5)
C5 C6 1.387(6)
C6 C7 1.387(5)
C7 C8 1.398(5)
C9 C14 1.387(5)
C9 C10 1.401(5)
C10 C11 1.395(5)
C11 C12 1.393(5)
C12 C13 1.389(5)
C13 C14 1.400(5)
C15 C20 1.389(5)
C15 C16 1.391(5)
C16 C17 1.383(5)
C17 C18 1.390(5)
C18 C19 1.392(5)
C19 C20 1.388(5)
C21 C22 1.410(5)
C23 C28 1.397(5)
C23 C24 1.400(5)
C24 C25 1.385(5)
C25 C26 1.380(5)
C26 C27 1.391(5)
C27 C28 1.386(5)
C29 C30 1.385(5)
C29 C34 1.409(5)
C30 C31 1.397(5)
C31 C32 1.392(5)
C32 C33 1.377(5)
C33 C34 1.388(5)
C35 C40 1.398(5)
C35 C36 1.402(5)
C36 C37 1.377(5)
C37 C38 1.382(6)
C38 C39 1.400(6)
C39 C40 1.384(5)
C41 C46 1.532(5)
C41 C42 1.532(5)
C42 C43 1.528(4)
C43 C44 1.523(5)
C44 C45 1.524(6)
C45 C46 1.538(5)
